data_7717071
loop_
_publ_author_name
'Chauhan, Aishwarya'
'Chauhan, Priyanka'
'Shankar, Ravi'

_publ_section_title
;
 Synthesis of anionic alkaline earth metal methanesulfonates bearing
 photo-responsive methylviologen.
;
_journal_issue 41
_journal_name_full 'Dalton transactions (Cambridge, England : 2003)'
_journal_page_first 17014
_journal_page_last 17020
_journal_paper_doi 10.1039/d4dt02229g
_journal_volume 53
_journal_year 2024
_chemical_formula_moiety 'C12 H44 Ca4 O40 S12, 2(C8 H20 N2)'
_chemical_formula_sum 'C28 H84 Ca4 N4 O40 S12'
_chemical_formula_weight 1662.088
_space_group_crystal_system monoclinic
_space_group_IT_number 14
_space_group_name_Hall '-P 2ybc'
_space_group_name_H-M_alt 'P 1 21/c 1'
_symmetry_Int_Tables_number 14
_audit_block_doi 10.5517/ccdc.csd.cc2k9q5s
_audit_creation_date 2023-04-15
_audit_creation_method
;
Olex2 1.5
(compiled 2023.03.06 svn.rbb2c1857 for OlexSys, GUI svn.r6748)
;
_audit_update_record
;
2024-06-14 deposited with the CCDC.	2024-09-12 downloaded from the CCDC.
;
_cell_angle_alpha 90.00(3)
_cell_angle_beta 93.49(3)
_cell_angle_gamma 90.00(3)
_cell_formula_units_Z 1
_cell_length_a 5.805(2)
_cell_length_b 31.377(6)
_cell_length_c 9.185(2)
_cell_measurement_reflns_used 9970
_cell_measurement_temperature 296(2)
_cell_measurement_theta_max 28.264
_cell_measurement_theta_min 2.314
_cell_volume 1669.9(8)
_computing_cell_refinement 'SAINT v8.37A (Bruker, 2015)'
_computing_data_reduction 'SAINT v8.37A (Bruker, 2015)'
_computing_molecular_graphics 'Olex2 1.5 (Dolomanov et al., 2009)'
_computing_publication_material 'Olex2 1.5 (Dolomanov et al., 2009)'
_computing_structure_refinement 'olex2.refine 1.5 (Bourhis et al., 2015)'
_diffrn_ambient_temperature 296.00
_diffrn_measured_fraction_theta_full 0.9993
_diffrn_measured_fraction_theta_max 0.9995
_diffrn_measurement_device_type 'Bruker APEX-II CCD'
_diffrn_measurement_method '\f and \w scans'
_diffrn_radiation_type 'Mo K\a'
_diffrn_radiation_wavelength 0.71073
_diffrn_reflns_av_R_equivalents 0.0447
_diffrn_reflns_av_unetI/netI 0.0220
_diffrn_reflns_Laue_measured_fraction_full 0.9993
_diffrn_reflns_Laue_measured_fraction_max 0.9995
_diffrn_reflns_limit_h_max 7
_diffrn_reflns_limit_h_min -6
_diffrn_reflns_limit_k_max 41
_diffrn_reflns_limit_k_min -41
_diffrn_reflns_limit_l_max 12
_diffrn_reflns_limit_l_min -12
_diffrn_reflns_number 38575
_diffrn_reflns_point_group_measured_fraction_full 0.9993
_diffrn_reflns_point_group_measured_fraction_max 0.9995
_diffrn_reflns_theta_full 25.2417
_diffrn_reflns_theta_max 28.27
_diffrn_reflns_theta_min 2.31
_diffrn_source_current 0.0
_diffrn_source_power 0.0
_diffrn_source_voltage 0.0
_diffrn_standards_number 0
_exptl_absorpt_coefficient_mu 0.796
_exptl_absorpt_correction_T_max 0.7457
_exptl_absorpt_correction_T_min 0.6965
_exptl_absorpt_process_details
;
SADABS-2016/2 (Bruker,2016/2) was used for absorption correction.
wR2(int) was 0.0997 before and 0.0713 after correction.
The Ratio of minimum to maximum transmission is 0.9340.
The \l/2 correction factor is Not present.
;
_exptl_crystal_colour 'clear colourless'
_exptl_crystal_colour_lustre clear
_exptl_crystal_colour_primary colourless
_exptl_crystal_density_diffrn 1.653
_exptl_crystal_description block
_exptl_crystal_F_000 875.024
_exptl_crystal_size_max 0.048
_exptl_crystal_size_mid 0.036
_exptl_crystal_size_min 0.035
_refine_diff_density_max 0.7105
_refine_diff_density_min -0.7764
_refine_diff_density_rms 0.1914
_refine_ls_d_res_high 0.7502
_refine_ls_d_res_low 8.8005
_refine_ls_goodness_of_fit_ref 0.9853
_refine_ls_hydrogen_treatment mixed
_refine_ls_matrix_type full
_refine_ls_number_constraints 26
_refine_ls_number_parameters 212
_refine_ls_number_reflns 4132
_refine_ls_number_restraints 0
_refine_ls_restrained_S_all 0.9853
_refine_ls_R_factor_all 0.0442
_refine_ls_R_factor_gt 0.0417
_refine_ls_shift/su_max 0.0005
_refine_ls_shift/su_mean 0.0000
_refine_ls_structure_factor_coef Fsqd
_refine_ls_weighting_details 'w=1/[\s^2^(Fo^2^)+(0.0989P)^2^+0.4329P] where P=(Fo^2^+2Fc^2^)/3'
_refine_ls_weighting_scheme calc
_refine_ls_wR_factor_gt 0.1185
_refine_ls_wR_factor_ref 0.1209
_reflns_Friedel_coverage 0.0
_reflns_limit_h_max 7
_reflns_limit_h_min -7
_reflns_limit_k_max 41
_reflns_limit_k_min 0
_reflns_limit_l_max 12
_reflns_limit_l_min 0
_reflns_number_gt 3775
_reflns_number_total 4132
_reflns_threshold_expression I>=2u(I)
_cod_data_source_file d4dt02229g2.cif
_cod_data_source_block 4
_cod_depositor_comments 'Adding full bibliography for 7717069--7717072.cif.'
_cod_database_code 7717071
_olex2_refinement_description
;
1. Fixed Uiso
 At 1.2 times of:
  All C(H,H) groups
 At 1.5 times of:
  All C(H,H,H) groups
2.a Secondary CH2 refined with riding coordinates:
 C1(H1c,H1d), C2(H2a,H2b)
2.b Idealised Me refined as rotating group:
 C7(H7a,H7b,H7c), C3(H3a,H3b,H3c), C4(H4a,H4b,H4c), C6(H6a,H6b,H6c), C5(H5a,
 H5b,H5c)
;
_olex2_submission_special_instructions 'No special instructions were received'

loop_
_space_group_symop_id
_space_group_symop_operation_xyz
1 x,y,z
2 -x,y+1/2,-z+1/2
3 -x,-y,-z
4 x,-y-1/2,z-1/2

loop_
_atom_site_label
_atom_site_type_symbol
_atom_site_fract_x
_atom_site_fract_y
_atom_site_fract_z
_atom_site_U_iso_or_equiv
_atom_site_adp_type
_atom_site_occupancy
_atom_site_refinement_flags_posn
Ca1 Ca 0.59459(5) 0.673119(9) 0.24794(3) 0.01922(11) Uani 1.000000 .
S1 S 1.06764(6) 0.626812(12) 0.05647(4) 0.02107(12) Uani 1.000000 .
S3 S 0.40274(7) 0.732368(13) 0.56357(4) 0.02321(13) Uani 1.000000 .
S2 S 0.82861(8) 0.593985(14) 0.50704(5) 0.02898(13) Uani 1.000000 .
O1 O 0.9140(3) 0.71793(5) 0.3105(2) 0.0381(3) Uani 1.000000 .
O8 O 0.4166(2) 0.71448(4) 0.41772(14) 0.0322(3) Uani 1.000000 .
O4 O 1.2541(2) 0.63990(5) 0.15977(15) 0.0364(3) Uani 1.000000 .
O9 O 0.5017(3) 0.77503(4) 0.57228(14) 0.0340(3) Uani 1.000000 .
O3 O 1.0810(2) 0.58208(4) 0.02113(19) 0.0415(4) Uani 1.000000 .
O5 O 0.6722(3) 0.62273(5) 0.42467(18) 0.0440(4) Uani 1.000000 .
O10 O 0.1676(2) 0.73096(5) 0.60823(17) 0.0428(4) Uani 1.000000 .
O2 O 0.8420(3) 0.63759(6) 0.10416(18) 0.0459(4) Uani 1.000000 .
O6 O 0.7656(3) 0.59046(6) 0.65675(18) 0.0561(5) Uani 1.000000 .
N1 N 0.4799(3) 0.50141(5) 0.16197(16) 0.0281(3) Uani 1.000000 .
O7 O 0.8507(4) 0.55353(5) 0.4357(2) 0.0630(5) Uani 1.000000 .
C7 C 0.5754(4) 0.70028(6) 0.6822(2) 0.0336(4) Uani 1.000000 .
H7a H 0.561(2) 0.7096(3) 0.7808(3) 0.0504(6) Uiso 1.000000 GR
H7b H 0.5257(18) 0.67117(10) 0.6728(13) 0.0504(6) Uiso 1.000000 GR
H7c H 0.7335(5) 0.7025(4) 0.6580(11) 0.0504(6) Uiso 1.000000 GR
C1 C 0.5868(3) 0.53703(6) 0.0780(2) 0.0311(4) Uani 1.000000 .
H1c H 0.4696(3) 0.55824(6) 0.0526(2) 0.0374(4) Uiso 1.000000 R
H1d H 0.7063(3) 0.55063(6) 0.1402(2) 0.0374(4) Uiso 1.000000 R
C3 C 0.6590(4) 0.47177(6) 0.2318(2) 0.0369(4) Uani 1.000000 .
H3a H 0.7491(19) 0.4597(4) 0.1578(3) 0.0553(6) Uiso 1.000000 GR
H3b H 0.7581(18) 0.48739(12) 0.3001(13) 0.0553(6) Uiso 1.000000 GR
H3c H 0.5837(4) 0.4493(3) 0.2818(15) 0.0553(6) Uiso 1.000000 GR
C4 C 0.3472(4) 0.52052(7) 0.2814(2) 0.0395(4) Uani 1.000000 .
H4a H 0.4521(5) 0.5347(5) 0.3504(10) 0.0592(7) Uiso 1.000000 GR
H4b H 0.238(2) 0.5407(4) 0.2402(3) 0.0592(7) Uiso 1.000000 GR
H4c H 0.267(2) 0.49838(10) 0.3299(12) 0.0592(7) Uiso 1.000000 GR
C2 C 0.6900(3) 0.52171(6) -0.0592(2) 0.0316(4) Uani 1.000000 .
H2a H 0.8179(3) 0.50278(6) -0.0329(2) 0.0379(5) Uiso 1.000000 R
H2b H 0.7510(3) 0.54601(6) -0.1096(2) 0.0379(5) Uiso 1.000000 R
C6 C 1.1001(4) 0.61877(8) 0.5110(3) 0.0447(5) Uani 1.000000 .
H6a H 1.2108(8) 0.6016(3) 0.5663(17) 0.0670(8) Uiso 1.000000 GR
H6b H 1.1473(15) 0.6220(5) 0.4132(3) 0.0670(8) Uiso 1.000000 GR
H6c H 1.0907(8) 0.6463(2) 0.5557(18) 0.0670(8) Uiso 1.000000 GR
C5 C 1.0998(6) 0.65535(11) -0.1038(3) 0.0651(9) Uani 1.000000 .
H5a H 1.2505(16) 0.6502(6) -0.1376(15) 0.0977(13) Uiso 1.000000 GR
H5b H 0.985(3) 0.6463(6) -0.1768(9) 0.0977(13) Uiso 1.000000 GR
H5c H 1.082(4) 0.68524(12) -0.0852(7) 0.0977(13) Uiso 1.000000 GR
H1a H 0.985(7) 0.7298(12) 0.262(4) 0.080(12) Uiso 1.000000 .
H1b H 0.972(7) 0.7175(14) 0.385(5) 0.098(14) Uiso 1.000000 .

loop_
_atom_site_aniso_label
_atom_site_aniso_U_11
_atom_site_aniso_U_22
_atom_site_aniso_U_33
_atom_site_aniso_U_12
_atom_site_aniso_U_13
_atom_site_aniso_U_23
Ca1 0.01862(18) 0.01811(18) 0.02077(18) 0.00148(10) -0.00019(12) -0.00150(10)
S1 0.0188(2) 0.0227(2) 0.0217(2) -0.00104(13) 0.00153(15) -0.00322(13)
S3 0.0222(2) 0.0238(2) 0.0237(2) 0.00124(14) 0.00108(15) -0.00693(14)
S2 0.0340(2) 0.0228(2) 0.0293(2) -0.00220(16) -0.00456(17) 0.00602(15)
O1 0.0270(7) 0.0430(8) 0.0434(9) -0.0107(6) -0.0055(6) 0.0019(7)
O8 0.0362(7) 0.0341(7) 0.0261(6) 0.0048(5) -0.0001(5) -0.0119(5)
O4 0.0324(7) 0.0434(8) 0.0320(7) -0.0143(6) -0.0081(5) -0.0007(6)
O9 0.0472(8) 0.0235(6) 0.0303(7) -0.0030(5) -0.0055(6) -0.0045(5)
O3 0.0326(7) 0.0286(7) 0.0625(10) 0.0037(5) -0.0044(7) -0.0147(6)
O5 0.0389(8) 0.0449(9) 0.0474(9) 0.0081(6) -0.0037(7) 0.0203(7)
O10 0.0253(7) 0.0573(10) 0.0467(9) 0.0021(6) 0.0107(6) -0.0133(7)
O2 0.0277(7) 0.0583(10) 0.0526(9) 0.0081(7) 0.0093(6) -0.0218(7)
O6 0.0674(12) 0.0661(11) 0.0347(8) -0.0216(9) 0.0034(8) 0.0191(8)
N1 0.0251(7) 0.0276(7) 0.0314(8) -0.0035(6) 0.0002(6) -0.0007(6)
O7 0.0702(12) 0.0324(9) 0.0842(14) 0.0017(8) -0.0116(10) -0.0180(8)
C7 0.0399(10) 0.0291(9) 0.0316(9) 0.0022(7) -0.0010(8) 0.0001(7)
C1 0.0299(9) 0.0245(8) 0.0389(10) -0.0071(7) 0.0013(7) -0.0017(7)
C3 0.0328(9) 0.0347(10) 0.0427(11) 0.0054(8) -0.0017(8) 0.0012(8)
C4 0.0362(10) 0.0408(11) 0.0421(11) 0.0024(8) 0.0075(9) -0.0025(8)
C2 0.0241(8) 0.0314(9) 0.0391(10) -0.0079(7) 0.0004(7) -0.0012(7)
C6 0.0359(11) 0.0518(13) 0.0459(12) -0.0080(9) -0.0011(9) 0.0049(10)
C5 0.082(2) 0.081(2) 0.0314(11) -0.0395(16) -0.0101(12) 0.0184(12)

loop_
_atom_type_symbol
_atom_type_scat_dispersion_real
_atom_type_scat_dispersion_imag
_atom_type_scat_Cromer_Mann_a1
_atom_type_scat_Cromer_Mann_a2
_atom_type_scat_Cromer_Mann_a3
_atom_type_scat_Cromer_Mann_a4
_atom_type_scat_Cromer_Mann_b1
_atom_type_scat_Cromer_Mann_b2
_atom_type_scat_Cromer_Mann_b3
_atom_type_scat_Cromer_Mann_b4
_atom_type_scat_Cromer_Mann_c
_atom_type_scat_source
_atom_type_scat_dispersion_source
C 0.00347 0.00161 2.31000 1.02000 1.58860 0.86500 20.84390 10.20750 0.56870 51.65120 0.21560 'International Tables Volume C Table 6.1.1.4 (pp. 500-502)' 'Henke, Gullikson and Davis, At. Data and Nucl. Data Tables, 1993, 54, 2'
Ca 0.23320 0.31634 8.62660 7.38730 1.58990 1.02110 10.44210 0.65990 85.74840 178.43700 1.37510 'International Tables Volume C Table 6.1.1.4 (pp. 500-502)' 'Henke, Gullikson and Davis, At. Data and Nucl. Data Tables, 1993, 54, 2'
H 0.00000 0.00000 0.49300 0.32291 0.14019 0.04081 10.51090 26.12570 3.14236 57.79970 0.00304 'International Tables Volume C Table 6.1.1.4 (pp. 500-502)' 'Henke, Gullikson and Davis, At. Data and Nucl. Data Tables, 1993, 54, 2'
N 0.00653 0.00323 12.21260 3.13220 2.01250 1.16630 0.00570 9.89330 28.99750 0.58260 -11.52900 'International Tables Volume C Table 6.1.1.4 (pp. 500-502)' 'Henke, Gullikson and Davis, At. Data and Nucl. Data Tables, 1993, 54, 2'
O 0.01158 0.00611 3.04850 2.28680 1.54630 0.86700 13.27710 5.70110 0.32390 32.90890 0.25080 'International Tables Volume C Table 6.1.1.4 (pp. 500-502)' 'Henke, Gullikson and Davis, At. Data and Nucl. Data Tables, 1993, 54, 2'
S 0.12424 0.12443 6.90530 5.20340 1.43790 1.58630 1.46790 22.21510 0.25360 56.17200 0.86690 'International Tables Volume C Table 6.1.1.4 (pp. 500-502)' 'Henke, Gullikson and Davis, At. Data and Nucl. Data Tables, 1993, 54, 2'

loop_
_geom_angle_atom_site_label_1
_geom_angle_atom_site_label_2
_geom_angle_atom_site_label_3
_geom_angle
_geom_angle_site_symmetry_1
_geom_angle_site_symmetry_3
_geom_angle_publ_flag
O8 Ca1 O1 83.06(6) . . ?
O4 Ca1 O1 169.15(6) 1_455 . ?
O4 Ca1 O8 94.62(5) 1_455 . ?
O9 Ca1 O1 84.17(6) 4_575 . ?
O9 Ca1 O8 88.92(5) 4_575 . ?
O9 Ca1 O4 85.19(5) 4_575 1_455 ?
O5 Ca1 O1 96.92(6) . . ?
O5 Ca1 O8 89.20(6) . . ?
O5 Ca1 O4 93.64(5) . 1_455 ?
O5 Ca1 O9 177.70(6) . 4_575 ?
O2 Ca1 O1 85.41(6) . . ?
O2 Ca1 O8 167.81(5) . . ?
O2 Ca1 O4 97.44(6) . 1_455 ?
O2 Ca1 O9 93.85(6) . 4_575 ?
O2 Ca1 O5 88.26(6) . . ?
O3 S1 O4 111.92(9) . . ?
O2 S1 O4 112.83(9) . . ?
O2 S1 O3 110.93(9) . . ?
C5 S1 O4 107.00(11) . . ?
C5 S1 O3 107.44(14) . . ?
C5 S1 O2 106.33(14) . . ?
O9 S3 O8 111.12(8) . . ?
O10 S3 O8 110.69(9) . . ?
O10 S3 O9 112.78(9) . . ?
C7 S3 O8 106.76(9) . . ?
C7 S3 O9 106.57(9) . . ?
C7 S3 O10 108.61(10) . . ?
O6 S2 O5 110.77(11) . . ?
O7 S2 O5 112.31(11) . . ?
O7 S2 O6 113.57(12) . . ?
C6 S2 O5 105.46(11) . . ?
C6 S2 O6 106.99(11) . . ?
C6 S2 O7 107.20(12) . . ?
H1a O1 Ca1 128(3) . . ?
H1b O1 Ca1 121(3) . . ?
H1b O1 H1a 109(4) . . ?
S3 O8 Ca1 152.14(8) . . ?
S1 O4 Ca1 158.86(9) . 1_655 ?
S3 O9 Ca1 138.86(8) . 4_576 ?
S2 O5 Ca1 152.10(10) . . ?
S1 O2 Ca1 153.73(10) . . ?
C3 N1 C1 112.26(14) . . ?
C4 N1 C1 108.75(15) . . ?
C4 N1 C3 107.84(15) . . ?
C2 N1 C1 108.02(14) 3_665 . ?
C2 N1 C3 112.14(14) 3_665 . ?
C2 N1 C4 107.68(14) 3_665 . ?
H7a C7 S3 109.5 . . ?
H7b C7 S3 109.5 . . ?
H7b C7 H7a 109.5 . . ?
H7c C7 S3 109.5 . . ?
H7c C7 H7a 109.5 . . ?
H7c C7 H7b 109.5 . . ?
H1c C1 N1 109.04(9) . . ?
H1d C1 N1 109.04(9) . . ?
H1d C1 H1c 107.8 . . ?
C2 C1 N1 112.76(14) . . ?
C2 C1 H1c 109.04(11) . . ?
C2 C1 H1d 109.04(10) . . ?
H3a C3 N1 109.5 . . ?
H3b C3 N1 109.5 . . ?
H3b C3 H3a 109.5 . . ?
H3c C3 N1 109.5 . . ?
H3c C3 H3a 109.5 . . ?
H3c C3 H3b 109.5 . . ?
H4a C4 N1 109.5 . . ?
H4b C4 N1 109.5 . . ?
H4b C4 H4a 109.5 . . ?
H4c C4 N1 109.5 . . ?
H4c C4 H4a 109.5 . . ?
H4c C4 H4b 109.5 . . ?
C1 C2 N1 113.51(14) . 3_665 ?
H2a C2 N1 108.87(9) . 3_665 ?
H2a C2 C1 108.87(11) . . ?
H2b C2 N1 108.87(9) . 3_665 ?
H2b C2 C1 108.87(10) . . ?
H2b C2 H2a 107.7 . . ?
H6a C6 S2 109.5 . . ?
H6b C6 S2 109.5 . . ?
H6b C6 H6a 109.5 . . ?
H6c C6 S2 109.5 . . ?
H6c C6 H6a 109.5 . . ?
H6c C6 H6b 109.5 . . ?
H5a C5 S1 109.5 . . ?
H5b C5 S1 109.5 . . ?
H5b C5 H5a 109.5 . . ?
H5c C5 S1 109.5 . . ?
H5c C5 H5a 109.5 . . ?
H5c C5 H5b 109.5 . . ?

loop_
_geom_bond_atom_site_label_1
_geom_bond_atom_site_label_2
_geom_bond_distance
_geom_bond_site_symmetry_2
_geom_bond_publ_flag
Ca1 O1 2.3698(17) . ?
Ca1 O8 2.3195(14) . ?
Ca1 O4 2.3355(15) 1_455 ?
Ca1 O9 2.3315(15) 4_575 ?
Ca1 O5 2.2910(16) . ?
Ca1 O2 2.2979(16) . ?
S1 O4 1.4543(14) . ?
S1 O3 1.4438(14) . ?
S1 O2 1.4462(15) . ?
S1 C5 1.743(2) . ?
S3 O8 1.4593(13) . ?
S3 O9 1.4567(14) . ?
S3 O10 1.4497(15) . ?
S3 C7 1.753(2) . ?
S2 O5 1.4584(15) . ?
S2 O6 1.4485(17) . ?
S2 O7 1.4376(17) . ?
S2 C6 1.756(2) . ?
O1 H1a 0.73(4) . ?
O1 H1b 0.74(5) . ?
N1 C1 1.512(2) . ?
N1 C3 1.508(2) . ?
N1 C4 1.503(3) . ?
N1 C2 1.509(2) 3_665 ?
C7 H7a 0.9600 . ?
C7 H7b 0.9600 . ?
C7 H7c 0.9600 . ?
C1 H1c 0.9700 . ?
C1 H1d 0.9700 . ?
C1 C2 1.507(3) . ?
C3 H3a 0.9600 . ?
C3 H3b 0.9600 . ?
C3 H3c 0.9600 . ?
C4 H4a 0.9600 . ?
C4 H4b 0.9600 . ?
C4 H4c 0.9600 . ?
C2 H2a 0.9700 . ?
C2 H2b 0.9700 . ?
C6 H6a 0.9600 . ?
C6 H6b 0.9600 . ?
C6 H6c 0.9600 . ?
C5 H5a 0.9600 . ?
C5 H5b 0.9600 . ?
C5 H5c 0.9600 . ?

loop_
_geom_torsion_atom_site_label_1
_geom_torsion_atom_site_label_2
_geom_torsion_atom_site_label_3
_geom_torsion_atom_site_label_4
_geom_torsion
_geom_torsion_site_symmetry_1
_geom_torsion_site_symmetry_2
_geom_torsion_site_symmetry_3
_geom_torsion_site_symmetry_4
_geom_torsion_publ_flag
Ca1 O8 S3 O9 95.54(19) . . . . ?
Ca1 O8 S3 O10 -138.33(18) . . . . ?
Ca1 O8 S3 C7 -20.3(2) . . . . ?
Ca1 O4 S1 O3 108.8(3) 1_655 . . . ?
Ca1 O4 S1 O2 -125.2(3) 1_655 . . . ?
Ca1 O4 S1 C5 -8.6(3) 1_655 . . . ?
Ca1 O9 S3 O8 -172.94(12) 4_576 . . . ?
Ca1 O9 S3 O10 62.09(15) 4_576 . . . ?
Ca1 O9 S3 C7 -57.00(15) 4_576 . . . ?
Ca1 O5 S2 O6 145.8(2) . . . . ?
Ca1 O5 S2 O7 -86.0(2) . . . . ?
Ca1 O5 S2 C6 30.4(3) . . . . ?
Ca1 O2 S1 O4 15.2(3) . . . . ?
Ca1 O2 S1 O3 141.7(3) . . . . ?
Ca1 O2 S1 C5 -101.8(3) . . . . ?
N1 C1 C2 N1 56.74(15) . . . 3_665 ?
N1 C2 C1 N1 56.74(15) 3_665 . . . ?
